data_4302495
loop_
_publ_author_name
'Elena Chelebaeva'
'Joulia Larionova'
'Yannick Guari'
'Rute A. S. Ferreira'
'Luis D. Carlos'
'Filipe A. Almeida Paz'
'Alexander Trifonov'
'Christian Gu\'erin'

_publ_contact_author_address
; Institut Charles Gerhardt Montpellier
  UMR 5253
  CNRS-UM2-ENSCM-UM1
  Chimie Moleculaire et Organisation du Solide
  Universite Montpellier II
  Place E. Bataillon
  34095 Montpellier cedex 5
  France
;
_publ_contact_author_email joulia@univ-montp2.fr
_publ_contact_author_name 'Professor Joulia Larionova'
_publ_section_title
;
Luminescent and Magnetic Cyano-Bridged Coordination Polymers Containing
4d-4f Ions: Toward Multifunctional Materials
;
_journal_name_full 'Inorganic Chemistry'
_journal_page_first 5983
_journal_page_last 5995
_journal_paper_doi 10.1021/ic900378d
_journal_volume 48
_journal_year 2009
_chemical_formula_moiety 'C8 H10 Eu Mo N8 O5'
_chemical_formula_sum 'C8 H10 Eu Mo N8 O5'
_chemical_formula_weight 546.14
_chemical_name_systematic
; 
 ? 
;
_space_group_IT_number 129
_symmetry_cell_setting tetragonal
_symmetry_space_group_name_Hall '-P 4a 2a'
_symmetry_space_group_name_H-M 'P 4/n m m :2'
_atom_sites_solution_hydrogens none
_atom_sites_solution_primary direct
_atom_sites_solution_secondary difmap
_cell_angle_alpha 90.00
_cell_angle_beta 90.00
_cell_angle_gamma 90.00
_cell_formula_units_Z 2
_cell_length_a 10.9601(4)
_cell_length_b 10.9601(4)
_cell_length_c 7.1282(4)
_cell_measurement_reflns_used 9910
_cell_measurement_temperature 180(2)
_cell_measurement_theta_max 30.44
_cell_measurement_theta_min 2.63
_cell_volume 856.27(7)
_computing_cell_refinement 'APEX2 '
_computing_data_collection 'APEX2 (Bruker, 2006)'
_computing_data_reduction 'SAINT+ (Bruker, 1997-2005)'
_computing_molecular_graphics 'DIAMOND (Brandenburg, 2006)'
_computing_publication_material 'SHELXTL '
_computing_structure_refinement 'SHELXTL '
_computing_structure_solution 'SHELXTL (Bruker 2001)'
_diffrn_ambient_temperature 180(2)
_diffrn_measured_fraction_theta_full 0.994
_diffrn_measured_fraction_theta_max 0.994
_diffrn_measurement_device_type 'Bruker X8 Kappa CCD APEX II'
_diffrn_measurement_method 'omega/phi scans'
_diffrn_radiation_monochromator graphite
_diffrn_radiation_source 'fine-focus sealed tube'
_diffrn_radiation_type MoK\a
_diffrn_radiation_wavelength 0.71073
_diffrn_reflns_av_R_equivalents 0.0308
_diffrn_reflns_av_sigmaI/netI 0.0112
_diffrn_reflns_limit_h_max 14
_diffrn_reflns_limit_h_min -14
_diffrn_reflns_limit_k_max 14
_diffrn_reflns_limit_k_min -11
_diffrn_reflns_limit_l_max 9
_diffrn_reflns_limit_l_min -8
_diffrn_reflns_number 16702
_diffrn_reflns_theta_full 29.12
_diffrn_reflns_theta_max 29.12
_diffrn_reflns_theta_min 3.72
_exptl_absorpt_coefficient_mu 4.395
_exptl_absorpt_correction_T_max 0.6676
_exptl_absorpt_correction_T_min 0.4735
_exptl_absorpt_correction_type multi-scan
_exptl_absorpt_process_details
;
 SADABS (Sheldrick, 1997)
;
_exptl_crystal_colour Yellow
_exptl_crystal_density_diffrn 2.118
_exptl_crystal_density_method 'not measured'
_exptl_crystal_description Block
_exptl_crystal_F_000 518
_exptl_crystal_size_max 0.20
_exptl_crystal_size_mid 0.14
_exptl_crystal_size_min 0.10
_refine_diff_density_max 0.453
_refine_diff_density_min -1.473
_refine_diff_density_rms 0.140
_refine_ls_extinction_method none
_refine_ls_goodness_of_fit_ref 1.146
_refine_ls_hydrogen_treatment none
_refine_ls_matrix_type full
_refine_ls_number_parameters 60
_refine_ls_number_reflns 674
_refine_ls_number_restraints 0
_refine_ls_restrained_S_all 1.146
_refine_ls_R_factor_all 0.0152
_refine_ls_R_factor_gt 0.0149
_refine_ls_shift/su_max 0.001
_refine_ls_shift/su_mean 0.000
_refine_ls_structure_factor_coef Fsqd
_refine_ls_weighting_details 'calc w=1/[\s^2^(Fo^2^)+(0.0262P)^2^+0.6530P] where P=(Fo^2^+2Fc^2^)/3'
_refine_ls_weighting_scheme calc
_refine_ls_wR_factor_gt 0.0430
_refine_ls_wR_factor_ref 0.0432
_reflns_number_gt 667
_reflns_number_total 674
_reflns_threshold_expression I>2\s(I)
_cod_data_source_file ic900378d_si_001_1.cif
_cod_data_source_block I-EuMoCN8
_cod_depositor_comments
;
The following automatic conversions were performed:
'_symmetry_cell_setting' value 'Tetragonal' changed to 'tetragonal'
according to '/home/saulius/struct/CIF-dictionaries/cif_core.dic'
dictionary named 'cif_core.dic' version 2.4.1 from
2010-06-29.

'_exptl_absorpt_correction_type' value 'Multi-scan' changed
to 'multi-scan' according to
'/home/saulius/struct/CIF-dictionaries/cif_core.dic' dictionary named
'cif_core.dic' version 2.4.1 from 2010-06-29.

Automatic conversion script
Id: cif_fix_enum 1527 2010-12-29 10:47:43Z saulius 
;
_cod_original_sg_symbol_H-M 'P 4/n m m'
_cod_database_code 4302495

loop_
_symmetry_equiv_pos_as_xyz
'x, y, z'
'-x+1/2, -y+1/2, z'
'-y+1/2, x, z'
'y, -x+1/2, z'
'-x, y+1/2, -z'
'x+1/2, -y, -z'
'y+1/2, x+1/2, -z'
'-y, -x, -z'
'-x, -y, -z'
'x-1/2, y-1/2, -z'
'y-1/2, -x, -z'
'-y, x-1/2, -z'
'x, -y-1/2, z'
'-x-1/2, y, z'
'-y-1/2, -x-1/2, z'
'y, x, z'

loop_
_atom_site_label
_atom_site_type_symbol
_atom_site_fract_x
_atom_site_fract_y
_atom_site_fract_z
_atom_site_U_iso_or_equiv
_atom_site_adp_type
_atom_site_occupancy
_atom_site_symmetry_multiplicity
_atom_site_calc_flag
_atom_site_refinement_flags
_atom_site_disorder_assembly
_atom_site_disorder_group
Eu1 Eu 0.2500 0.2500 0.75797(3) 0.00794(9) Uani 1 8 d S . .
Mo1 Mo 0.2500 0.7500 0.5000 0.00732(11) Uani 1 8 d S . .
O1W O 0.2500 0.2500 0.4036(6) 0.0332(10) Uani 1 8 d S . .
O2W O 0.1407(5) 0.3593(5) 1.0009(10) 0.0326(19) Uani 0.40 2 d SP . .
O3W O 0.1334(5) 0.4014(5) 0.9440(7) 0.0227(16) Uani 0.30 1 d P . .
N1 N 0.2800(3) 0.4638(3) 0.6351(4) 0.0256(11) Uani 0.50 1 d P . .
C1 C 0.2749(3) 0.5639(3) 0.5907(4) 0.0186(13) Uani 0.50 1 d P . .
N2 N 0.2003(4) 0.9304(3) 0.1360(4) 0.0343(9) Uani 0.50 1 d P . .
C2 C 0.2215(3) 0.8673(4) 0.2626(4) 0.0175(10) Uani 0.50 1 d P . .

loop_
_atom_site_aniso_label
_atom_site_aniso_U_11
_atom_site_aniso_U_22
_atom_site_aniso_U_33
_atom_site_aniso_U_23
_atom_site_aniso_U_13
_atom_site_aniso_U_12
Eu1 0.00607(11) 0.00607(11) 0.01169(13) 0.000 0.000 0.000
Mo1 0.00603(13) 0.00603(13) 0.00990(18) 0.000 0.000 0.000
O1W 0.0397(16) 0.0397(16) 0.0200(19) 0.000 0.000 0.000
O2W 0.040(3) 0.040(3) 0.018(3) -0.0054(18) 0.0054(18) 0.018(4)
O3W 0.023(3) 0.016(3) 0.028(3) 0.004(2) 0.016(2) -0.002(3)
N1 0.039(3) 0.0140(14) 0.0240(13) 0.0043(11) 0.0045(12) 0.0007(12)
C1 0.026(4) 0.0129(14) 0.0169(12) 0.0021(11) 0.0060(13) 0.0001(12)
N2 0.053(2) 0.0212(18) 0.0285(16) 0.0106(15) -0.0007(15) -0.0006(15)
C2 0.020(3) 0.0139(17) 0.0188(14) 0.0014(11) 0.0003(10) -0.0014(13)

loop_
_atom_type_symbol
_atom_type_description
_atom_type_scat_dispersion_real
_atom_type_scat_dispersion_imag
_atom_type_scat_source
C C 0.0033 0.0016 'International Tables Vol C Tables 4.2.6.8 and 6.1.1.4'
N N 0.0061 0.0033 'International Tables Vol C Tables 4.2.6.8 and 6.1.1.4'
Mo Mo -1.6832 0.6857 'International Tables Vol C Tables 4.2.6.8 and 6.1.1.4'
Eu Eu -0.1578 3.6682 'International Tables Vol C Tables 4.2.6.8 and 6.1.1.4'
O O 0.0106 0.0060 'International Tables Vol C Tables 4.2.6.8 and 6.1.1.4'
H H 0.0000 0.0000 'International Tables Vol C Tables 4.2.6.8 and 6.1.1.4'

loop_
_geom_angle_atom_site_label_1
_geom_angle_atom_site_label_2
_geom_angle_atom_site_label_3
_geom_angle
_geom_angle_site_symmetry_1
_geom_angle_site_symmetry_3
_geom_angle_publ_flag
O2W Eu1 O2W 88.8(3) 4 3 ?
O2W Eu1 O2W 59.3(2) 4 2 ?
O2W Eu1 O2W 59.3(2) 3 2 ?
O2W Eu1 O2W 59.3(2) 4 . ?
O2W Eu1 O2W 59.3(2) 3 . ?
O2W Eu1 O2W 88.8(3) 2 . ?
O2W Eu1 O3W 14.45(15) 4 14_655 ?
O2W Eu1 O3W 101.8(2) 3 14_655 ?
O2W Eu1 O3W 72.17(17) 2 14_655 ?
O2W Eu1 O3W 62.72(13) . 14_655 ?
O2W Eu1 O3W 14.45(15) 4 4 ?
O2W Eu1 O3W 101.8(2) 3 4 ?
O2W Eu1 O3W 62.72(13) 2 4 ?
O2W Eu1 O3W 72.17(17) . 4 ?
O3W Eu1 O3W 12.5(2) 14_655 4 ?
O2W Eu1 O3W 101.8(2) 4 13_565 ?
O2W Eu1 O3W 14.45(15) 3 13_565 ?
O2W Eu1 O3W 62.72(13) 2 13_565 ?
O2W Eu1 O3W 72.17(17) . 13_565 ?
O3W Eu1 O3W 115.3(2) 14_655 13_565 ?
O3W Eu1 O3W 113.8(2) 4 13_565 ?
O2W Eu1 O3W 101.8(2) 4 3 ?
O2W Eu1 O3W 14.45(15) 3 3 ?
O2W Eu1 O3W 72.17(17) 2 3 ?
O2W Eu1 O3W 62.72(13) . 3 ?
O3W Eu1 O3W 113.8(2) 14_655 3 ?
O3W Eu1 O3W 115.3(2) 4 3 ?
O3W Eu1 O3W 12.5(2) 13_565 3 ?
O2W Eu1 O3W 72.17(17) 4 15_665 ?
O2W Eu1 O3W 62.72(13) 3 15_665 ?
O2W Eu1 O3W 101.8(2) 2 15_665 ?
O2W Eu1 O3W 14.45(15) . 15_665 ?
O3W Eu1 O3W 73.37(11) 14_655 15_665 ?
O3W Eu1 O3W 84.0(2) 4 15_665 ?
O3W Eu1 O3W 73.37(11) 13_565 15_665 ?
O3W Eu1 O3W 62.1(2) 3 15_665 ?
O2W Eu1 O3W 62.72(13) 4 . ?
O2W Eu1 O3W 72.17(17) 3 . ?
O2W Eu1 O3W 101.8(2) 2 . ?
O2W Eu1 O3W 14.45(15) . . ?
O3W Eu1 O3W 62.1(2) 14_655 . ?
O3W Eu1 O3W 73.37(11) 4 . ?
O3W Eu1 O3W 84.0(2) 13_565 . ?
O3W Eu1 O3W 73.37(11) 3 . ?
O3W Eu1 O3W 12.5(2) 15_665 . ?
O2W Eu1 O3W 62.72(13) 4 16 ?
O2W Eu1 O3W 72.17(17) 3 16 ?
O2W Eu1 O3W 14.45(15) 2 16 ?
O2W Eu1 O3W 101.8(2) . 16 ?
O3W Eu1 O3W 73.37(11) 14_655 16 ?
O3W Eu1 O3W 62.1(2) 4 16 ?
O3W Eu1 O3W 73.37(11) 13_565 16 ?
O3W Eu1 O3W 84.0(2) 3 16 ?
O3W Eu1 O3W 115.3(2) 15_665 16 ?
O3W Eu1 O3W 113.8(2) . 16 ?
O2W Eu1 O3W 72.17(17) 4 2 ?
O2W Eu1 O3W 62.72(13) 3 2 ?
O2W Eu1 O3W 14.45(15) 2 2 ?
O2W Eu1 O3W 101.8(2) . 2 ?
O3W Eu1 O3W 84.0(2) 14_655 2 ?
O3W Eu1 O3W 73.37(11) 4 2 ?
O3W Eu1 O3W 62.1(2) 13_565 2 ?
O3W Eu1 O3W 73.37(11) 3 2 ?
O3W Eu1 O3W 113.8(2) 15_665 2 ?
O3W Eu1 O3W 115.3(2) . 2 ?
O3W Eu1 O3W 12.5(2) 16 2 ?
O2W Eu1 N1 140.52(11) 4 15_665 ?
O2W Eu1 N1 73.99(16) 3 15_665 ?
O2W Eu1 N1 130.01(8) 2 15_665 ?
O2W Eu1 N1 81.56(13) . 15_665 ?
O3W Eu1 N1 138.74(14) 14_655 15_665 ?
O3W Eu1 N1 150.99(13) 4 15_665 ?
O3W Eu1 N1 67.64(14) 13_565 15_665 ?
O3W Eu1 N1 59.79(13) 3 15_665 ?
O3W Eu1 N1 68.36(13) 15_665 15_665 ?
O3W Eu1 N1 78.11(14) . 15_665 ?
O3W Eu1 N1 137.74(14) 16 15_665 ?
O3W Eu1 N1 125.26(14) 2 15_665 ?
O2W Eu1 N1 140.52(11) 4 2 ?
O2W Eu1 N1 73.99(16) 3 2 ?
O2W Eu1 N1 81.56(13) 2 2 ?
O2W Eu1 N1 130.01(8) . 2 ?
O3W Eu1 N1 150.99(14) 14_655 2 ?
O3W Eu1 N1 138.74(14) 4 2 ?
O3W Eu1 N1 59.79(13) 13_565 2 ?
O3W Eu1 N1 67.64(14) 3 2 ?
O3W Eu1 N1 125.26(14) 15_665 2 ?
O3W Eu1 N1 137.74(14) . 2 ?
O3W Eu1 N1 78.11(14) 16 2 ?
O3W Eu1 N1 68.36(13) 2 2 ?
N1 Eu1 N1 68.74(15) 15_665 2 ?
O2W Eu1 N1 130.01(8) 4 13_565 ?
O2W Eu1 N1 81.56(13) 3 13_565 ?
O2W Eu1 N1 73.99(16) 2 13_565 ?
O2W Eu1 N1 140.52(11) . 13_565 ?
O3W Eu1 N1 137.74(14) 14_655 13_565 ?
O3W Eu1 N1 125.26(14) 4 13_565 ?
O3W Eu1 N1 68.36(13) 13_565 13_565 ?
O3W Eu1 N1 78.11(14) 3 13_565 ?
O3W Eu1 N1 138.74(14) 15_665 13_565 ?
O3W Eu1 N1 150.99(14) . 13_565 ?
O3W Eu1 N1 67.64(14) 16 13_565 ?
O3W Eu1 N1 59.79(13) 2 13_565 ?
N1 Eu1 N1 83.08(4) 15_665 13_565 ?
N1 Eu1 N1 14.98(15) 2 13_565 ?
O2W Eu1 N1 130.01(8) 4 3 ?
O2W Eu1 N1 81.56(13) 3 3 ?
O2W Eu1 N1 140.52(11) 2 3 ?
O2W Eu1 N1 73.99(16) . 3 ?
O3W Eu1 N1 125.26(14) 14_655 3 ?
O3W Eu1 N1 137.74(14) 4 3 ?
O3W Eu1 N1 78.11(14) 13_565 3 ?
O3W Eu1 N1 68.36(13) 3 3 ?
O3W Eu1 N1 59.79(13) 15_665 3 ?
O3W Eu1 N1 67.64(14) . 3 ?
O3W Eu1 N1 150.99(14) 16 3 ?
O3W Eu1 N1 138.74(14) 2 3 ?
N1 Eu1 N1 14.98(15) 15_665 3 ?
N1 Eu1 N1 83.08(4) 2 3 ?
N1 Eu1 N1 96.99(15) 13_565 3 ?
O2W Eu1 N1 73.99(16) 4 . ?
O2W Eu1 N1 140.52(11) 3 . ?
O2W Eu1 N1 130.01(8) 2 . ?
O2W Eu1 N1 81.56(13) . . ?
O3W Eu1 N1 59.79(13) 14_655 . ?
O3W Eu1 N1 67.64(14) 4 . ?
O3W Eu1 N1 150.99(13) 13_565 . ?
O3W Eu1 N1 138.74(14) 3 . ?
O3W Eu1 N1 78.11(14) 15_665 . ?
O3W Eu1 N1 68.36(13) . . ?
O3W Eu1 N1 125.26(14) 16 . ?
O3W Eu1 N1 137.74(14) 2 . ?
N1 Eu1 N1 96.99(15) 15_665 . ?
N1 Eu1 N1 139.38(13) 2 . ?
N1 Eu1 N1 136.48(14) 13_565 . ?
N1 Eu1 N1 83.08(4) 3 . ?
O2W Eu1 N1 73.99(16) 4 16 ?
O2W Eu1 N1 140.52(11) 3 16 ?
O2W Eu1 N1 81.56(13) 2 16 ?
O2W Eu1 N1 130.01(8) . 16 ?
O3W Eu1 N1 67.64(14) 14_655 16 ?
O3W Eu1 N1 59.79(13) 4 16 ?
O3W Eu1 N1 138.74(14) 13_565 16 ?
O3W Eu1 N1 150.99(13) 3 16 ?
O3W Eu1 N1 137.74(14) 15_665 16 ?
O3W Eu1 N1 125.26(14) . 16 ?
O3W Eu1 N1 68.36(13) 16 16 ?
O3W Eu1 N1 78.11(14) 2 16 ?
N1 Eu1 N1 139.38(13) 15_665 16 ?
N1 Eu1 N1 96.99(15) 2 16 ?
N1 Eu1 N1 83.08(4) 13_565 16 ?
N1 Eu1 N1 136.48(14) 3 16 ?
N1 Eu1 N1 68.74(15) . 16 ?
O2W Eu1 N1 81.56(13) 4 4 ?
O2W Eu1 N1 130.01(8) 3 4 ?
O2W Eu1 N1 73.99(16) 2 4 ?
O2W Eu1 N1 140.52(11) . 4 ?
O3W Eu1 N1 78.11(14) 14_655 4 ?
O3W Eu1 N1 68.36(13) 4 4 ?
O3W Eu1 N1 125.26(14) 13_565 4 ?
O3W Eu1 N1 137.74(14) 3 4 ?
O3W Eu1 N1 150.99(14) 15_665 4 ?
O3W Eu1 N1 138.74(14) . 4 ?
O3W Eu1 N1 59.79(13) 16 4 ?
O3W Eu1 N1 67.64(14) 2 4 ?
N1 Eu1 N1 136.48(14) 15_665 4 ?
N1 Eu1 N1 83.08(4) 2 4 ?
N1 Eu1 N1 68.74(15) 13_565 4 ?
N1 Eu1 N1 139.38(13) 3 4 ?
N1 Eu1 N1 83.08(4) . 4 ?
N1 Eu1 N1 14.98(15) 16 4 ?
O2W Eu1 N1 81.56(13) 4 14_655 ?
O2W Eu1 N1 130.01(8) 3 14_655 ?
O2W Eu1 N1 140.52(11) 2 14_655 ?
O2W Eu1 N1 73.99(16) . 14_655 ?
O3W Eu1 N1 68.36(13) 14_655 14_655 ?
O3W Eu1 N1 78.11(14) 4 14_655 ?
O3W Eu1 N1 137.74(14) 13_565 14_655 ?
O3W Eu1 N1 125.26(14) 3 14_655 ?
O3W Eu1 N1 67.64(14) 15_665 14_655 ?
O3W Eu1 N1 59.79(13) . 14_655 ?
O3W Eu1 N1 138.74(14) 16 14_655 ?
O3W Eu1 N1 150.99(14) 2 14_655 ?
N1 Eu1 N1 83.08(4) 15_665 14_655 ?
N1 Eu1 N1 136.48(14) 2 14_655 ?
N1 Eu1 N1 139.38(13) 13_565 14_655 ?
N1 Eu1 N1 68.74(15) 3 14_655 ?
N1 Eu1 N1 14.98(15) . 14_655 ?
N1 Eu1 N1 83.08(4) 16 14_655 ?
N1 Eu1 N1 96.99(15) 4 14_655 ?
O2W Eu1 O1W 135.62(17) 4 . ?
O2W Eu1 O1W 135.62(17) 3 . ?
O2W Eu1 O1W 135.62(17) 2 . ?
O2W Eu1 O1W 135.62(17) . . ?
O3W Eu1 O1W 122.34(11) 14_655 . ?
O3W Eu1 O1W 122.34(11) 4 . ?
O3W Eu1 O1W 122.34(11) 13_565 . ?
O3W Eu1 O1W 122.34(11) 3 . ?
O3W Eu1 O1W 122.34(11) 15_665 . ?
O3W Eu1 O1W 122.34(11) . . ?
O3W Eu1 O1W 122.34(11) 16 . ?
O3W Eu1 O1W 122.34(11) 2 . ?
N1 Eu1 O1W 69.69(7) 15_665 . ?
N1 Eu1 O1W 69.69(7) 2 . ?
N1 Eu1 O1W 69.69(7) 13_565 . ?
N1 Eu1 O1W 69.69(7) 3 . ?
N1 Eu1 O1W 69.69(7) . . ?
N1 Eu1 O1W 69.69(7) 16 . ?
N1 Eu1 O1W 69.69(7) 4 . ?
N1 Eu1 O1W 69.69(7) 14_655 . ?
C2 Mo1 C2 16.71(19) 11_566 7_456 ?
C2 Mo1 C2 73.5(2) 11_566 8_666 ?
C2 Mo1 C2 76.0(2) 7_456 8_666 ?
C2 Mo1 C2 142.6(2) 11_566 13_575 ?
C2 Mo1 C2 128.37(12) 7_456 13_575 ?
C2 Mo1 C2 128.37(13) 8_666 13_575 ?
C2 Mo1 C2 76.0(2) 11_566 12_666 ?
C2 Mo1 C2 73.5(2) 7_456 12_666 ?
C2 Mo1 C2 16.71(19) 8_666 12_666 ?
C2 Mo1 C2 116.5(2) 13_575 12_666 ?
C2 Mo1 C2 128.37(12) 11_566 2_565 ?
C2 Mo1 C2 116.54(19) 7_456 2_565 ?
C2 Mo1 C2 142.6(2) 8_666 2_565 ?
C2 Mo1 C2 16.71(19) 13_575 2_565 ?
C2 Mo1 C2 128.37(12) 12_666 2_565 ?
C2 Mo1 C2 128.37(12) 11_566 . ?
C2 Mo1 C2 142.6(2) 7_456 . ?
C2 Mo1 C2 116.54(19) 8_666 . ?
C2 Mo1 C2 73.5(2) 13_575 . ?
C2 Mo1 C2 128.37(12) 12_666 . ?
C2 Mo1 C2 76.0(2) 2_565 . ?
C2 Mo1 C2 116.5(2) 11_566 14_655 ?
C2 Mo1 C2 128.37(13) 7_456 14_655 ?
C2 Mo1 C2 128.37(12) 8_666 14_655 ?
C2 Mo1 C2 76.0(2) 13_575 14_655 ?
C2 Mo1 C2 142.6(2) 12_666 14_655 ?
C2 Mo1 C2 73.5(2) 2_565 14_655 ?
C2 Mo1 C2 16.7(2) . 14_655 ?
C2 Mo1 C1 145.13(13) 11_566 11_566 ?
C2 Mo1 C1 141.59(13) 7_456 11_566 ?
C2 Mo1 C1 71.87(13) 8_666 11_566 ?
C2 Mo1 C1 63.29(13) 13_575 11_566 ?
C2 Mo1 C1 69.63(13) 12_666 11_566 ?
C2 Mo1 C1 79.94(13) 2_565 11_566 ?
C2 Mo1 C1 72.68(13) . 11_566 ?
C2 Mo1 C1 88.68(13) 14_655 11_566 ?
C2 Mo1 C1 63.29(13) 11_566 13_575 ?
C2 Mo1 C1 79.94(13) 7_456 13_575 ?
C2 Mo1 C1 72.68(13) 8_666 13_575 ?
C2 Mo1 C1 145.13(13) 13_575 13_575 ?
C2 Mo1 C1 88.68(13) 12_666 13_575 ?
C2 Mo1 C1 141.59(13) 2_565 13_575 ?
C2 Mo1 C1 71.87(13) . 13_575 ?
C2 Mo1 C1 69.63(13) 14_655 13_575 ?
C1 Mo1 C1 109.2(2) 11_566 13_575 ?
C2 Mo1 C1 72.68(13) 11_566 2_565 ?
C2 Mo1 C1 88.68(13) 7_456 2_565 ?
C2 Mo1 C1 63.29(13) 8_666 2_565 ?
C2 Mo1 C1 141.59(13) 13_575 2_565 ?
C2 Mo1 C1 79.94(13) 12_666 2_565 ?
C2 Mo1 C1 145.13(13) 2_565 2_565 ?
C2 Mo1 C1 69.63(13) . 2_565 ?
C2 Mo1 C1 71.87(13) 14_655 2_565 ?
C1 Mo1 C1 95.16(5) 11_566 2_565 ?
C1 Mo1 C1 14.6(2) 13_575 2_565 ?
C2 Mo1 C1 141.59(13) 11_566 7_456 ?
C2 Mo1 C1 145.13(13) 7_456 7_456 ?
C2 Mo1 C1 69.63(13) 8_666 7_456 ?
C2 Mo1 C1 72.68(13) 13_575 7_456 ?
C2 Mo1 C1 71.87(13) 12_666 7_456 ?
C2 Mo1 C1 88.68(13) 2_565 7_456 ?
C2 Mo1 C1 63.29(13) . 7_456 ?
C2 Mo1 C1 79.94(13) 14_655 7_456 ?
C1 Mo1 C1 14.6(2) 11_566 7_456 ?
C1 Mo1 C1 95.16(5) 13_575 7_456 ?
C1 Mo1 C1 81.4(2) 2_565 7_456 ?
C2 Mo1 C1 88.68(13) 11_566 14_655 ?
C2 Mo1 C1 72.68(13) 7_456 14_655 ?
C2 Mo1 C1 79.94(13) 8_666 14_655 ?
C2 Mo1 C1 69.63(13) 13_575 14_655 ?
C2 Mo1 C1 63.29(13) 12_666 14_655 ?
C2 Mo1 C1 71.87(13) 2_565 14_655 ?
C2 Mo1 C1 141.59(13) . 14_655 ?
C2 Mo1 C1 145.13(13) 14_655 14_655 ?
C1 Mo1 C1 81.4(2) 11_566 14_655 ?
C1 Mo1 C1 145.11(17) 13_575 14_655 ?
C1 Mo1 C1 142.01(17) 2_565 14_655 ?
C1 Mo1 C1 95.16(5) 7_456 14_655 ?
C2 Mo1 C1 79.94(13) 11_566 . ?
C2 Mo1 C1 63.29(13) 7_456 . ?
C2 Mo1 C1 88.68(13) 8_666 . ?
C2 Mo1 C1 71.87(13) 13_575 . ?
C2 Mo1 C1 72.68(13) 12_666 . ?
C2 Mo1 C1 69.63(13) 2_565 . ?
C2 Mo1 C1 145.13(13) . . ?
C2 Mo1 C1 141.59(13) 14_655 . ?
C1 Mo1 C1 95.16(5) 11_566 . ?
C1 Mo1 C1 142.01(17) 13_575 . ?
C1 Mo1 C1 145.11(17) 2_565 . ?
C1 Mo1 C1 109.2(2) 7_456 . ?
C1 Mo1 C1 14.6(2) 14_655 . ?
C2 Mo1 C1 69.63(13) 11_566 12_666 ?
C2 Mo1 C1 71.87(13) 7_456 12_666 ?
C2 Mo1 C1 141.59(13) 8_666 12_666 ?
C2 Mo1 C1 88.68(13) 13_575 12_666 ?
C2 Mo1 C1 145.13(13) 12_666 12_666 ?
C2 Mo1 C1 72.68(13) 2_565 12_666 ?
C2 Mo1 C1 79.94(13) . 12_666 ?
C2 Mo1 C1 63.29(13) 14_655 12_666 ?
C1 Mo1 C1 145.11(17) 11_566 12_666 ?
C1 Mo1 C1 81.4(2) 13_575 12_666 ?
C1 Mo1 C1 95.16(5) 2_565 12_666 ?
C1 Mo1 C1 142.01(17) 7_456 12_666 ?
C1 Mo1 C1 109.2(2) 14_655 12_666 ?
C1 Mo1 C1 95.16(5) . 12_666 ?
C2 Mo1 C1 71.87(13) 11_566 8_666 ?
C2 Mo1 C1 69.63(13) 7_456 8_666 ?
C2 Mo1 C1 145.13(13) 8_666 8_666 ?
C2 Mo1 C1 79.94(13) 13_575 8_666 ?
C2 Mo1 C1 141.59(13) 12_666 8_666 ?
C2 Mo1 C1 63.29(13) 2_565 8_666 ?
C2 Mo1 C1 88.68(13) . 8_666 ?
C2 Mo1 C1 72.68(13) 14_655 8_666 ?
C1 Mo1 C1 142.01(17) 11_566 8_666 ?
C1 Mo1 C1 95.16(5) 13_575 8_666 ?
C1 Mo1 C1 109.2(2) 2_565 8_666 ?
C1 Mo1 C1 145.11(17) 7_456 8_666 ?
C1 Mo1 C1 95.16(5) 14_655 8_666 ?
C1 Mo1 C1 81.4(2) . 8_666 ?
C1 Mo1 C1 14.6(2) 12_666 8_666 ?
O3W O2W O3W 51.6(12) . 15_665 ?
O3W O2W Eu1 88.0(11) . . ?
O3W O2W Eu1 88.0(11) 15_665 . ?
O3W O3W O2W 64.2(6) 15_665 . ?
O3W O3W Eu1 83.76(12) 15_665 . ?
O2W O3W Eu1 77.6(11) . . ?
N1 N1 C1 87.2(2) 14_655 . ?
N1 N1 C1 62.2(2) 14_655 14_655 ?
C1 N1 C1 25.0(3) . 14_655 ?
N1 N1 Eu1 82.51(8) 14_655 . ?
C1 N1 Eu1 168.8(3) . . ?
C1 N1 Eu1 144.5(3) 14_655 . ?
C1 C1 N1 92.8(2) 14_655 . ?
C1 C1 N1 62.2(2) 14_655 14_655 ?
N1 C1 N1 30.6(3) . 14_655 ?
C1 C1 Mo1 82.72(10) 14_655 . ?
N1 C1 Mo1 175.3(3) . . ?
N1 C1 Mo1 144.9(3) 14_655 . ?
N2 N2 C2 78.5(3) 14_655 . ?
N2 N2 C2 53.0(2) 14_655 14_655 ?
C2 N2 C2 25.4(3) . 14_655 ?
C2 C2 N2 101.5(3) 14_655 . ?
C2 C2 N2 53.0(2) 14_655 14_655 ?
N2 C2 N2 48.5(4) . 14_655 ?
C2 C2 Mo1 81.64(10) 14_655 . ?
N2 C2 Mo1 176.8(3) . . ?
N2 C2 Mo1 134.7(3) 14_655 . ?

loop_
_geom_bond_atom_site_label_1
_geom_bond_atom_site_label_2
_geom_bond_distance
_geom_bond_site_symmetry_2
_geom_bond_publ_flag
Eu1 O2W 2.423(8) 4 ?
Eu1 O2W 2.423(8) 3 ?
Eu1 O2W 2.423(8) 2 ?
Eu1 O2W 2.423(8) . ?
Eu1 O3W 2.479(6) 14_655 ?
Eu1 O3W 2.479(6) 4 ?
Eu1 O3W 2.479(6) 13_565 ?
Eu1 O3W 2.479(6) 3 ?
Eu1 O3W 2.479(6) 15_665 ?
Eu1 O3W 2.479(6) . ?
Eu1 O3W 2.479(6) 16 ?
Eu1 O3W 2.479(6) 2 ?
Eu1 N1 2.523(3) 15_665 ?
Eu1 N1 2.523(3) 2 ?
Eu1 N1 2.523(3) 13_565 ?
Eu1 N1 2.523(3) 3 ?
Eu1 N1 2.523(3) . ?
Eu1 N1 2.523(3) 16 ?
Eu1 N1 2.523(3) 4 ?
Eu1 N1 2.523(3) 14_655 ?
Eu1 O1W 2.526(4) . ?
Mo1 C2 2.148(3) 11_566 ?
Mo1 C2 2.148(3) 7_456 ?
Mo1 C2 2.148(3) 8_666 ?
Mo1 C2 2.148(3) 13_575 ?
Mo1 C2 2.148(3) 12_666 ?
Mo1 C2 2.148(3) 2_565 ?
Mo1 C2 2.148(3) . ?
Mo1 C2 2.148(3) 14_655 ?
Mo1 C1 2.157(4) 11_566 ?
Mo1 C1 2.157(4) 13_575 ?
Mo1 C1 2.157(4) 2_565 ?
Mo1 C1 2.157(4) 7_456 ?
Mo1 C1 2.157(4) 14_655 ?
Mo1 C1 2.157(4) . ?
Mo1 C1 2.157(4) 12_666 ?
Mo1 C1 2.157(4) 8_666 ?
O2W O3W 0.619(6) . ?
O2W O3W 0.619(6) 15_665 ?
O3W O3W 0.539(10) 15_665 ?
N1 N1 0.658(7) 14_655 ?
N1 C1 1.144(5) . ?
N1 C1 1.292(5) 14_655 ?
C1 C1 0.547(8) 14_655 ?
C1 N1 1.292(5) 14_655 ?
N2 N2 1.088(8) 14_655 ?
N2 C2 1.161(5) . ?
N2 C2 1.424(5) 14_655 ?
C2 C2 0.624(7) 14_655 ?
C2 N2 1.424(5) 14_655 ?

loop_
_geom_torsion_atom_site_label_1
_geom_torsion_atom_site_label_2
_geom_torsion_atom_site_label_3
_geom_torsion_atom_site_label_4
_geom_torsion
_geom_torsion_site_symmetry_1
_geom_torsion_site_symmetry_2
_geom_torsion_site_symmetry_3
_geom_torsion_site_symmetry_4
_geom_torsion_publ_flag
O2W Eu1 O2W O3W 99.7(7) 4 . . . ?
O2W Eu1 O2W O3W -151.4(6) 3 . . . ?
O2W Eu1 O2W O3W 154.2(6) 2 . . . ?
O3W Eu1 O2W O3W 83.7(6) 14_655 . . . ?
O3W Eu1 O2W O3W 92.5(5) 4 . . . ?
O3W Eu1 O2W O3W -144.1(7) 13_565 . . . ?
O3W Eu1 O2W O3W -135.3(6) 3 . . . ?
O3W Eu1 O2W O3W -51.6(12) 15_665 . . . ?
O3W Eu1 O2W O3W 147.8(7) 16 . . . ?
O3W Eu1 O2W O3W 160.6(5) 2 . . . ?
N1 Eu1 O2W O3W -75.0(6) 15_665 . . . ?
N1 Eu1 O2W O3W -127.9(5) 2 . . . ?
N1 Eu1 O2W O3W -143.2(5) 13_565 . . . ?
N1 Eu1 O2W O3W -61.8(6) 3 . . . ?
N1 Eu1 O2W O3W 23.4(6) . . . . ?
N1 Eu1 O2W O3W 76.3(7) 16 . . . ?
N1 Eu1 O2W O3W 91.6(7) 4 . . . ?
N1 Eu1 O2W O3W 10.2(6) 14_655 . . . ?
O1W Eu1 O2W O3W -25.8(6) . . . . ?
O2W Eu1 O2W O3W 151.4(6) 4 . . 15_665 ?
O2W Eu1 O2W O3W -99.7(7) 3 . . 15_665 ?
O2W Eu1 O2W O3W -154.2(6) 2 . . 15_665 ?
O3W Eu1 O2W O3W 135.3(6) 14_655 . . 15_665 ?
O3W Eu1 O2W O3W 144.1(7) 4 . . 15_665 ?
O3W Eu1 O2W O3W -92.5(5) 13_565 . . 15_665 ?
O3W Eu1 O2W O3W -83.7(6) 3 . . 15_665 ?
O3W Eu1 O2W O3W 51.6(12) . . . 15_665 ?
O3W Eu1 O2W O3W -160.6(5) 16 . . 15_665 ?
O3W Eu1 O2W O3W -147.8(7) 2 . . 15_665 ?
N1 Eu1 O2W O3W -23.4(6) 15_665 . . 15_665 ?
N1 Eu1 O2W O3W -76.3(7) 2 . . 15_665 ?
N1 Eu1 O2W O3W -91.6(7) 13_565 . . 15_665 ?
N1 Eu1 O2W O3W -10.2(6) 3 . . 15_665 ?
N1 Eu1 O2W O3W 75.0(6) . . . 15_665 ?
N1 Eu1 O2W O3W 127.9(5) 16 . . 15_665 ?
N1 Eu1 O2W O3W 143.2(5) 4 . . 15_665 ?
N1 Eu1 O2W O3W 61.8(6) 14_655 . . 15_665 ?
O1W Eu1 O2W O3W 25.8(6) . . . 15_665 ?
Eu1 O2W O3W O3W 89.0(5) . . . 15_665 ?
O3W O2W O3W Eu1 -89.0(5) 15_665 . . . ?
O2W Eu1 O3W O3W -137.33(17) 4 . . 15_665 ?
O2W Eu1 O3W O3W -39.26(16) 3 . . 15_665 ?
O2W Eu1 O3W O3W -91.30(4) 2 . . 15_665 ?
O2W Eu1 O3W O3W -64.9(6) . . . 15_665 ?
O3W Eu1 O3W O3W -153.64(8) 14_655 . . 15_665 ?
O3W Eu1 O3W O3W -147.89(12) 4 . . 15_665 ?
O3W Eu1 O3W O3W -30.81(10) 13_565 . . 15_665 ?
O3W Eu1 O3W O3W -24.17(9) 3 . . 15_665 ?
O3W Eu1 O3W O3W -99.66(18) 16 . . 15_665 ?
O3W Eu1 O3W O3W -86.03(8) 2 . . 15_665 ?
N1 Eu1 O3W O3W 37.55(8) 15_665 . . 15_665 ?
N1 Eu1 O3W O3W -0.96(15) 2 . . 15_665 ?
N1 Eu1 O3W O3W -13.2(2) 13_565 . . 15_665 ?
N1 Eu1 O3W O3W 48.77(9) 3 . . 15_665 ?
N1 Eu1 O3W O3W 140.09(9) . . . 15_665 ?
N1 Eu1 O3W O3W -179.21(13) 16 . . 15_665 ?
N1 Eu1 O3W O3W -170.36(18) 4 . . 15_665 ?
N1 Eu1 O3W O3W 126.41(10) 14_655 . . 15_665 ?
O1W Eu1 O3W O3W 93.97(8) . . . 15_665 ?
O2W Eu1 O3W O2W -72.4(7) 4 . . . ?
O2W Eu1 O3W O2W 25.6(5) 3 . . . ?
O2W Eu1 O3W O2W -26.4(6) 2 . . . ?
O3W Eu1 O3W O2W -88.7(6) 14_655 . . . ?
O3W Eu1 O3W O2W -83.0(5) 4 . . . ?
O3W Eu1 O3W O2W 34.1(7) 13_565 . . . ?
O3W Eu1 O3W O2W 40.7(5) 3 . . . ?
O3W Eu1 O3W O2W 64.9(6) 15_665 . . . ?
O3W Eu1 O3W O2W -34.8(7) 16 . . . ?
O3W Eu1 O3W O2W -21.1(5) 2 . . . ?
N1 Eu1 O3W O2W 102.4(6) 15_665 . . . ?
N1 Eu1 O3W O2W 63.9(6) 2 . . . ?
N1 Eu1 O3W O2W 51.7(7) 13_565 . . . ?
N1 Eu1 O3W O2W 113.7(6) 3 . . . ?
N1 Eu1 O3W O2W -155.0(6) . . . . ?
N1 Eu1 O3W O2W -114.3(6) 16 . . . ?
N1 Eu1 O3W O2W -105.5(6) 4 . . . ?
N1 Eu1 O3W O2W -168.7(7) 14_655 . . . ?
O1W Eu1 O3W O2W 158.9(5) . . . . ?
O2W Eu1 N1 N1 -118.77(11) 4 . . 14_655 ?
O2W Eu1 N1 N1 -51.3(3) 3 . . 14_655 ?
O2W Eu1 N1 N1 -139.6(2) 2 . . 14_655 ?
O2W Eu1 N1 N1 -58.41(13) . . . 14_655 ?
O3W Eu1 N1 N1 -121.68(14) 14_655 . . 14_655 ?
O3W Eu1 N1 N1 -132.52(12) 4 . . 14_655 ?
O3W Eu1 N1 N1 -33.4(3) 13_565 . . 14_655 ?
O3W Eu1 N1 N1 -29.09(19) 3 . . 14_655 ?
O3W Eu1 N1 N1 -44.15(11) 15_665 . . 14_655 ?
O3W Eu1 N1 N1 -52.29(13) . . . 14_655 ?
O3W Eu1 N1 N1 -156.89(15) 16 . . 14_655 ?
O3W Eu1 N1 N1 -156.63(19) 2 . . 14_655 ?
N1 Eu1 N1 N1 21.93(7) 15_665 . . 14_655 ?
N1 Eu1 N1 N1 87.21(3) 2 . . 14_655 ?
N1 Eu1 N1 N1 109.23(19) 13_565 . . 14_655 ?
N1 Eu1 N1 N1 16.35(6) 3 . . 14_655 ?
N1 Eu1 N1 N1 162.55(6) 16 . . 14_655 ?
N1 Eu1 N1 N1 158.07(7) 4 . . 14_655 ?
O1W Eu1 N1 N1 87.21(3) . . . 14_655 ?
O2W Eu1 N1 C1 -95.5(15) 4 . . . ?
O2W Eu1 N1 C1 -28.0(16) 3 . . . ?
O2W Eu1 N1 C1 -116.3(15) 2 . . . ?
O2W Eu1 N1 C1 -35.1(15) . . . . ?
O3W Eu1 N1 C1 -98.4(15) 14_655 . . . ?
O3W Eu1 N1 C1 -109.2(15) 4 . . . ?
O3W Eu1 N1 C1 -10.0(16) 13_565 . . . ?
O3W Eu1 N1 C1 -5.8(16) 3 . . . ?
O3W Eu1 N1 C1 -20.8(15) 15_665 . . . ?
O3W Eu1 N1 C1 -29.0(15) . . . . ?
O3W Eu1 N1 C1 -133.6(15) 16 . . . ?
O3W Eu1 N1 C1 -133.3(15) 2 . . . ?
N1 Eu1 N1 C1 45.2(15) 15_665 . . . ?
N1 Eu1 N1 C1 110.5(15) 2 . . . ?
N1 Eu1 N1 C1 132.5(14) 13_565 . . . ?
N1 Eu1 N1 C1 39.7(16) 3 . . . ?
N1 Eu1 N1 C1 -174.1(15) 16 . . . ?
N1 Eu1 N1 C1 -178.6(15) 4 . . . ?
N1 Eu1 N1 C1 23.3(15) 14_655 . . . ?
O1W Eu1 N1 C1 110.5(15) . . . . ?
O2W Eu1 N1 C1 -112.1(4) 4 . . 14_655 ?
O2W Eu1 N1 C1 -44.6(6) 3 . . 14_655 ?
O2W Eu1 N1 C1 -132.9(5) 2 . . 14_655 ?
O2W Eu1 N1 C1 -51.7(5) . . . 14_655 ?
O3W Eu1 N1 C1 -115.0(5) 14_655 . . 14_655 ?
O3W Eu1 N1 C1 -125.8(5) 4 . . 14_655 ?
O3W Eu1 N1 C1 -26.7(6) 13_565 . . 14_655 ?
O3W Eu1 N1 C1 -22.4(5) 3 . . 14_655 ?
O3W Eu1 N1 C1 -37.4(4) 15_665 . . 14_655 ?
O3W Eu1 N1 C1 -45.6(4) . . . 14_655 ?
O3W Eu1 N1 C1 -150.2(4) 16 . . 14_655 ?
O3W Eu1 N1 C1 -149.9(4) 2 . . 14_655 ?
N1 Eu1 N1 C1 28.6(5) 15_665 . . 14_655 ?
N1 Eu1 N1 C1 93.9(4) 2 . . 14_655 ?
N1 Eu1 N1 C1 115.9(4) 13_565 . . 14_655 ?
N1 Eu1 N1 C1 23.1(5) 3 . . 14_655 ?
N1 Eu1 N1 C1 169.3(4) 16 . . 14_655 ?
N1 Eu1 N1 C1 164.8(4) 4 . . 14_655 ?
N1 Eu1 N1 C1 6.7(4) 14_655 . . 14_655 ?
O1W Eu1 N1 C1 93.9(4) . . . 14_655 ?
N1 N1 C1 C1 0.0 14_655 . . 14_655 ?
Eu1 N1 C1 C1 -23.1(15) . . . 14_655 ?
C1 N1 C1 N1 0.0 14_655 . . 14_655 ?
Eu1 N1 C1 N1 -23.1(15) . . . 14_655 ?
N1 N1 C1 Mo1 -18(4) 14_655 . . . ?
C1 N1 C1 Mo1 -18(4) 14_655 . . . ?
Eu1 N1 C1 Mo1 -41(5) . . . . ?
C2 Mo1 C1 C1 126.16(10) 11_566 . . 14_655 ?
C2 Mo1 C1 C1 127.67(12) 7_456 . . 14_655 ?
C2 Mo1 C1 C1 52.67(10) 8_666 . . 14_655 ?
C2 Mo1 C1 C1 -78.70(11) 13_575 . . 14_655 ?
C2 Mo1 C1 C1 47.79(11) 12_666 . . 14_655 ?
C2 Mo1 C1 C1 -96.25(11) 2_565 . . 14_655 ?
C2 Mo1 C1 C1 -85.8(2) . . . 14_655 ?
C2 Mo1 C1 C1 -113.4(2) 14_655 . . 14_655 ?
C1 Mo1 C1 C1 -18.99(9) 11_566 . . 14_655 ?
C1 Mo1 C1 C1 111.8(3) 13_575 . . 14_655 ?
C1 Mo1 C1 C1 87.70(3) 2_565 . . 14_655 ?
C1 Mo1 C1 C1 -15.20(7) 7_456 . . 14_655 ?
C1 Mo1 C1 C1 -165.61(7) 12_666 . . 14_655 ?
C1 Mo1 C1 C1 -160.86(9) 8_666 . . 14_655 ?
C2 Mo1 C1 N1 145(4) 11_566 . . . ?
C2 Mo1 C1 N1 146(4) 7_456 . . . ?
C2 Mo1 C1 N1 71(4) 8_666 . . . ?
C2 Mo1 C1 N1 -60(4) 13_575 . . . ?
C2 Mo1 C1 N1 66(4) 12_666 . . . ?
C2 Mo1 C1 N1 -78(4) 2_565 . . . ?
C2 Mo1 C1 N1 -67(4) . . . . ?
C2 Mo1 C1 N1 -95(4) 14_655 . . . ?
C1 Mo1 C1 N1 -1(4) 11_566 . . . ?
C1 Mo1 C1 N1 130(4) 13_575 . . . ?
C1 Mo1 C1 N1 106(4) 2_565 . . . ?
C1 Mo1 C1 N1 3(4) 7_456 . . . ?
C1 Mo1 C1 N1 18(4) 14_655 . . . ?
C1 Mo1 C1 N1 -147(4) 12_666 . . . ?
C1 Mo1 C1 N1 -142(4) 8_666 . . . ?
C2 Mo1 C1 N1 128.5(5) 11_566 . . 14_655 ?
C2 Mo1 C1 N1 130.0(5) 7_456 . . 14_655 ?
C2 Mo1 C1 N1 55.0(5) 8_666 . . 14_655 ?
C2 Mo1 C1 N1 -76.4(5) 13_575 . . 14_655 ?
C2 Mo1 C1 N1 50.1(5) 12_666 . . 14_655 ?
C2 Mo1 C1 N1 -93.9(5) 2_565 . . 14_655 ?
C2 Mo1 C1 N1 -83.5(5) . . . 14_655 ?
C2 Mo1 C1 N1 -111.1(5) 14_655 . . 14_655 ?
C1 Mo1 C1 N1 -16.7(4) 11_566 . . 14_655 ?
C1 Mo1 C1 N1 114.1(5) 13_575 . . 14_655 ?
C1 Mo1 C1 N1 90.0(5) 2_565 . . 14_655 ?
C1 Mo1 C1 N1 -12.9(4) 7_456 . . 14_655 ?
C1 Mo1 C1 N1 2.3(5) 14_655 . . 14_655 ?
C1 Mo1 C1 N1 -163.3(5) 12_666 . . 14_655 ?
C1 Mo1 C1 N1 -158.6(5) 8_666 . . 14_655 ?
N2 N2 C2 C2 0.0 14_655 . . 14_655 ?
C2 N2 C2 N2 0.0 14_655 . . 14_655 ?
N2 N2 C2 Mo1 175(6) 14_655 . . . ?
C2 N2 C2 Mo1 175(6) 14_655 . . . ?
C2 Mo1 C2 C2 49.07(14) 11_566 . . 14_655 ?
C2 Mo1 C2 C2 36.47(5) 7_456 . . 14_655 ?
C2 Mo1 C2 C2 138.54(5) 8_666 . . 14_655 ?
C2 Mo1 C2 C2 -96.30(8) 13_575 . . 14_655 ?
C2 Mo1 C2 C2 152.60(13) 12_666 . . 14_655 ?
C2 Mo1 C2 C2 -79.17(13) 2_565 . . 14_655 ?
C1 Mo1 C2 C2 -162.80(10) 11_566 . . 14_655 ?
C1 Mo1 C2 C2 79.46(11) 13_575 . . 14_655 ?
C1 Mo1 C2 C2 94.71(11) 2_565 . . 14_655 ?
C1 Mo1 C2 C2 -174.84(11) 7_456 . . 14_655 ?
C1 Mo1 C2 C2 -113.0(2) 14_655 . . 14_655 ?
C1 Mo1 C2 C2 -89.2(2) . . . 14_655 ?
C1 Mo1 C2 C2 -4.68(10) 12_666 . . 14_655 ?
C1 Mo1 C2 C2 -16.40(10) 8_666 . . 14_655 ?
C2 Mo1 C2 N2 -126(6) 11_566 . . . ?
C2 Mo1 C2 N2 -139(6) 7_456 . . . ?
C2 Mo1 C2 N2 -37(6) 8_666 . . . ?
C2 Mo1 C2 N2 88(6) 13_575 . . . ?
C2 Mo1 C2 N2 -23(6) 12_666 . . . ?
C2 Mo1 C2 N2 106(6) 2_565 . . . ?
C2 Mo1 C2 N2 -175(6) 14_655 . . . ?
C1 Mo1 C2 N2 22(6) 11_566 . . . ?
C1 Mo1 C2 N2 -96(6) 13_575 . . . ?
C1 Mo1 C2 N2 -81(6) 2_565 . . . ?
C1 Mo1 C2 N2 10(6) 7_456 . . . ?
C1 Mo1 C2 N2 72(6) 14_655 . . . ?
C1 Mo1 C2 N2 95(6) . . . . ?
C1 Mo1 C2 N2 -180(100) 12_666 . . . ?
C1 Mo1 C2 N2 168(6) 8_666 . . . ?
C2 Mo1 C2 N2 48.8(3) 11_566 . . 14_655 ?
C2 Mo1 C2 N2 36.2(3) 7_456 . . 14_655 ?
C2 Mo1 C2 N2 138.2(4) 8_666 . . 14_655 ?
C2 Mo1 C2 N2 -96.6(4) 13_575 . . 14_655 ?
C2 Mo1 C2 N2 152.3(4) 12_666 . . 14_655 ?
C2 Mo1 C2 N2 -79.5(4) 2_565 . . 14_655 ?
C2 Mo1 C2 N2 -0.3(4) 14_655 . . 14_655 ?
C1 Mo1 C2 N2 -163.1(4) 11_566 . . 14_655 ?
C1 Mo1 C2 N2 79.2(4) 13_575 . . 14_655 ?
C1 Mo1 C2 N2 94.4(4) 2_565 . . 14_655 ?
C1 Mo1 C2 N2 -175.1(4) 7_456 . . 14_655 ?
C1 Mo1 C2 N2 -113.3(4) 14_655 . . 14_655 ?
C1 Mo1 C2 N2 -89.5(4) . . . 14_655 ?
C1 Mo1 C2 N2 -5.0(4) 12_666 . . 14_655 ?
C1 Mo1 C2 N2 -16.7(4) 8_666 . . 14_655 ?
